data_4511807
loop_
_publ_author_name
'Emami, Seyedali'
'Paz, Filipe A. Almeida'
'Mendes, Ad\'elio'
'Gales, Lu\'is'

_publ_section_title
;
 Toward the Construction of 3D Dipeptide--Metal Frameworks
;
_journal_issue 9
_journal_name_full 'Crystal Growth &amp; Design'
_journal_page_first 4777
_journal_paper_doi 10.1021/cg500925x
_journal_volume 14
_journal_year 2014
_chemical_formula_sum 'C20 H13 Cl F6 Fe O2'
_chemical_formula_weight 490.60
_chemical_name_systematic
; 
 ? 
;
_space_group_IT_number 14
_symmetry_cell_setting monoclinic
_symmetry_space_group_name_Hall '-P 2ybc'
_symmetry_space_group_name_H-M 'P 1 21/c 1'
_atom_sites_solution_hydrogens geom
_atom_sites_solution_primary direct
_atom_sites_solution_secondary difmap
_audit_creation_method SHELXL-97
_cell_angle_alpha 90.00
_cell_angle_beta 99.925(19)
_cell_angle_gamma 90.00
_cell_formula_units_Z 4
_cell_length_a 12.180(17)
_cell_length_b 12.254(17)
_cell_length_c 12.875(18)
_cell_measurement_temperature 173(2)
_cell_volume 1893(5)
_computing_structure_refinement 'SHELXL-97 (Sheldrick, 1997)'
_computing_structure_solution 'SHELXS-97 (Sheldrick, 1990)'
_diffrn_ambient_temperature 173(2)
_diffrn_measured_fraction_theta_full 0.998
_diffrn_measured_fraction_theta_max 0.998
_diffrn_radiation_monochromator graphite
_diffrn_radiation_source 'fine-focus sealed tube'
_diffrn_radiation_type MoK\a
_diffrn_radiation_wavelength 0.71073
_diffrn_reflns_av_R_equivalents 0.0799
_diffrn_reflns_av_sigmaI/netI 0.0501
_diffrn_reflns_limit_h_max 15
_diffrn_reflns_limit_h_min -15
_diffrn_reflns_limit_k_max 15
_diffrn_reflns_limit_k_min -15
_diffrn_reflns_limit_l_max 16
_diffrn_reflns_limit_l_min -16
_diffrn_reflns_number 19433
_diffrn_reflns_theta_full 25.00
_diffrn_reflns_theta_max 27.51
_diffrn_reflns_theta_min 2.31
_exptl_absorpt_coefficient_mu 1.010
_exptl_absorpt_correction_T_max 0.9057
_exptl_absorpt_correction_T_min 0.8235
_exptl_absorpt_correction_type empirical
_exptl_crystal_density_diffrn 1.722
_exptl_crystal_density_method 'not measured'
_exptl_crystal_F_000 984
_exptl_crystal_size_max 0.20
_exptl_crystal_size_mid 0.10
_exptl_crystal_size_min 0.10
_refine_diff_density_max 0.746
_refine_diff_density_min -0.556
_refine_diff_density_rms 0.071
_refine_ls_extinction_coef 0.0019(11)
_refine_ls_extinction_expression Fc^*^=kFc[1+0.001xFc^2^\l^3^/sin(2\q)]^-1/4^
_refine_ls_extinction_method SHELXL
_refine_ls_goodness_of_fit_ref 1.075
_refine_ls_hydrogen_treatment mixed
_refine_ls_matrix_type full
_refine_ls_number_parameters 308
_refine_ls_number_reflns 4339
_refine_ls_number_restraints 0
_refine_ls_restrained_S_all 1.075
_refine_ls_R_factor_all 0.0674
_refine_ls_R_factor_gt 0.0535
_refine_ls_shift/su_max 0.000
_refine_ls_shift/su_mean 0.000
_refine_ls_structure_factor_coef Fsqd
_refine_ls_weighting_details 'calc w=1/[\s^2^(Fo^2^)+(0.0840P)^2^+0.0367P] where P=(Fo^2^+2Fc^2^)/3'
_refine_ls_weighting_scheme calc
_refine_ls_wR_factor_gt 0.1431
_refine_ls_wR_factor_ref 0.1586
_reflns_number_gt 3365
_reflns_number_total 4339
_reflns_threshold_expression >2sigma(I)
_cod_data_source_file cg500925x_si_002.cif
_cod_data_source_block shelx30-2_2
_cod_depositor_comments 'Adding full bibliography for 4511807--4511812.cif.'
_cod_original_sg_symbol_H-M P2(1)/c
_cod_database_code 4511807

loop_
_symmetry_equiv_pos_as_xyz
'x, y, z'
'-x, y+1/2, -z+1/2'
'-x, -y, -z'
'x, -y-1/2, z-1/2'

loop_
_atom_site_label
_atom_site_type_symbol
_atom_site_fract_x
_atom_site_fract_y
_atom_site_fract_z
_atom_site_U_iso_or_equiv
_atom_site_adp_type
_atom_site_occupancy
_atom_site_symmetry_multiplicity
_atom_site_calc_flag
_atom_site_refinement_flags
Fe1 Fe 0.72772(3) 0.39293(3) 0.15231(3) 0.03944(18) Uani 1 1 d .
Cl1 Cl 0.45070(11) 0.11870(10) 0.02806(14) 0.1095(5) Uani 1 1 d .
O1 O 0.7730(2) 0.10778(19) 0.2307(2) 0.0528(6) Uani 1 1 d .
H1 H 0.729(3) 0.142(3) 0.236(3) 0.048(11) Uiso 1 1 d .
F1 F 0.93675(19) -0.01571(16) 0.16797(17) 0.0709(6) Uani 1 1 d .
F2 F 0.8182(2) 0.04754(17) 0.04125(17) 0.0773(7) Uani 1 1 d .
O2 O 0.56845(19) 0.1885(2) 0.2511(2) 0.0735(8) Uani 1 1 d .
F3 F 0.9826(2) 0.11434(18) 0.0731(2) 0.0778(7) Uani 1 1 d .
F4 F 0.92274(19) 0.26125(18) 0.34830(15) 0.0715(6) Uani 1 1 d .
F5 F 0.97532(19) 0.09532(17) 0.34713(17) 0.0686(6) Uani 1 1 d .
F6 F 1.04736(17) 0.2149(2) 0.25870(18) 0.0783(7) Uani 1 1 d .
C15 C 0.4131(2) 0.2834(2) 0.1588(3) 0.0487(7) Uani 1 1 d .
C1 C 0.8237(2) 0.2621(2) 0.1272(2) 0.0377(6) Uani 1 1 d .
C11 C 0.8589(2) 0.1610(2) 0.1918(2) 0.0400(6) Uani 1 1 d .
C7 C 0.5964(3) 0.3767(3) 0.2292(2) 0.0485(7) Uani 1 1 d .
C5 C 0.7270(3) 0.2672(2) 0.0478(2) 0.0426(6) Uani 1 1 d .
H5 H 0.672(3) 0.219(3) 0.037(3) 0.048(9) Uiso 1 1 d .
C6 C 0.6976(3) 0.3887(3) 0.3027(3) 0.0540(8) Uani 1 1 d .
H6 H 0.732(3) 0.338(3) 0.349(3) 0.063(11) Uiso 1 1 d .
C4 C 0.7283(3) 0.3690(3) -0.0057(2) 0.0504(7) Uani 1 1 d .
H4 H 0.674(3) 0.395(3) -0.058(3) 0.060(11) Uiso 1 1 d .
C14 C 0.5307(3) 0.2763(3) 0.2152(3) 0.0533(8) Uani 1 1 d .
C2 C 0.8845(3) 0.3617(2) 0.1224(2) 0.0457(7) Uani 1 1 d .
H2 H 0.951(4) 0.381(3) 0.173(3) 0.086(14) Uiso 1 1 d .
C13 C 0.9519(3) 0.1836(3) 0.2871(2) 0.0515(7) Uani 1 1 d .
C16 C 0.3682(3) 0.2140(3) 0.0781(3) 0.0603(9) Uani 1 1 d .
C19 C 0.2298(3) 0.3633(3) 0.1505(3) 0.0573(8) Uani 1 1 d .
H19A H 0.1816 0.4138 0.1761 0.069 Uiso 1 1 calc R
C20 C 0.3418(3) 0.3604(3) 0.1940(3) 0.0553(8) Uani 1 1 d .
H20A H 0.3708 0.4106 0.2480 0.066 Uiso 1 1 calc R
C10 C 0.7445(3) 0.4906(3) 0.2847(3) 0.0617(9) Uani 1 1 d .
H10 H 0.818(4) 0.523(3) 0.325(3) 0.086(13) Uiso 1 1 d .
C18 C 0.1884(3) 0.2931(3) 0.0704(3) 0.0604(9) Uani 1 1 d .
H18A H 0.1114 0.2956 0.0409 0.072 Uiso 1 1 calc R
C3 C 0.8245(3) 0.4265(3) 0.0411(2) 0.0530(8) Uani 1 1 d .
H3 H 0.844(3) 0.508(3) 0.021(3) 0.075(11) Uiso 1 1 d .
C12 C 0.8997(3) 0.0762(3) 0.1180(3) 0.0517(7) Uani 1 1 d .
C8 C 0.5826(3) 0.4730(3) 0.1648(3) 0.0557(8) Uani 1 1 d .
H8 H 0.525(3) 0.491(3) 0.109(3) 0.076(12) Uiso 1 1 d .
C9 C 0.6745(3) 0.5423(3) 0.1997(3) 0.0623(9) Uani 1 1 d .
H9 H 0.694(4) 0.615(4) 0.180(4) 0.095(15) Uiso 1 1 d .
C17 C 0.2556(3) 0.2197(3) 0.0323(3) 0.0641(9) Uani 1 1 d .
H17A H 0.2263 0.1730 -0.0247 0.077 Uiso 1 1 calc R

loop_
_atom_site_aniso_label
_atom_site_aniso_U_11
_atom_site_aniso_U_22
_atom_site_aniso_U_33
_atom_site_aniso_U_23
_atom_site_aniso_U_13
_atom_site_aniso_U_12
Fe1 0.0477(3) 0.0372(3) 0.0334(3) -0.00090(14) 0.00691(18) 0.00063(15)
Cl1 0.0772(7) 0.0822(8) 0.1741(15) -0.0638(9) 0.0358(8) -0.0012(5)
O1 0.0485(13) 0.0455(13) 0.0661(15) 0.0177(10) 0.0151(11) 0.0016(10)
F1 0.0903(14) 0.0484(11) 0.0729(13) 0.0076(9) 0.0109(11) 0.0244(10)
F2 0.0954(16) 0.0592(13) 0.0659(13) -0.0200(10) -0.0182(12) 0.0150(11)
O2 0.0495(13) 0.0636(16) 0.106(2) 0.0347(15) 0.0110(14) 0.0038(11)
F3 0.0922(17) 0.0689(15) 0.0843(16) -0.0057(11) 0.0489(14) 0.0064(11)
F4 0.0857(15) 0.0740(14) 0.0464(11) -0.0134(9) -0.0122(11) 0.0151(11)
F5 0.0757(14) 0.0682(13) 0.0546(12) 0.0153(9) -0.0090(10) 0.0153(10)
F6 0.0506(11) 0.1047(18) 0.0742(15) 0.0100(12) -0.0041(10) -0.0145(11)
C15 0.0464(16) 0.0437(16) 0.0570(18) 0.0075(13) 0.0115(14) -0.0009(12)
C1 0.0437(14) 0.0376(14) 0.0323(12) -0.0003(10) 0.0078(11) -0.0003(11)
C11 0.0429(14) 0.0397(14) 0.0372(13) 0.0032(11) 0.0058(11) 0.0004(11)
C7 0.0503(16) 0.0548(18) 0.0415(16) -0.0004(13) 0.0110(13) 0.0042(13)
C5 0.0488(16) 0.0419(15) 0.0355(14) -0.0050(11) 0.0024(12) 0.0032(12)
C6 0.0525(18) 0.075(2) 0.0348(15) -0.0050(14) 0.0097(14) 0.0029(16)
C4 0.067(2) 0.0551(18) 0.0281(14) 0.0047(12) 0.0062(14) 0.0141(15)
C14 0.0476(16) 0.0571(19) 0.0570(18) 0.0128(15) 0.0141(15) 0.0034(14)
C2 0.0526(17) 0.0380(15) 0.0488(16) 0.0005(12) 0.0150(14) -0.0044(12)
C13 0.0510(17) 0.0561(18) 0.0444(16) 0.0024(13) -0.0003(13) 0.0035(14)
C16 0.0580(19) 0.0400(17) 0.085(3) -0.0053(16) 0.0191(18) -0.0022(14)
C19 0.0491(18) 0.0553(19) 0.070(2) 0.0032(15) 0.0164(17) 0.0106(13)
C20 0.0563(18) 0.0573(19) 0.0517(18) -0.0011(15) 0.0075(15) 0.0052(15)
C10 0.065(2) 0.068(2) 0.054(2) -0.0233(17) 0.0181(17) -0.0100(18)
C18 0.0475(17) 0.055(2) 0.076(2) 0.0116(17) 0.0027(17) -0.0009(14)
C3 0.073(2) 0.0449(17) 0.0454(17) 0.0071(13) 0.0214(16) 0.0001(15)
C12 0.0621(19) 0.0418(16) 0.0497(17) 0.0025(13) 0.0059(15) 0.0072(14)
C8 0.0600(19) 0.0488(18) 0.060(2) 0.0027(14) 0.0149(17) 0.0139(15)
C9 0.072(2) 0.0432(18) 0.075(2) -0.0117(16) 0.025(2) -0.0019(16)
C17 0.061(2) 0.053(2) 0.077(2) -0.0065(17) 0.0064(18) -0.0142(16)

loop_
_atom_type_symbol
_atom_type_description
_atom_type_scat_dispersion_real
_atom_type_scat_dispersion_imag
_atom_type_scat_source
C C 0.0033 0.0016 'International Tables Vol C Tables 4.2.6.8 and 6.1.1.4'
H H 0.0000 0.0000 'International Tables Vol C Tables 4.2.6.8 and 6.1.1.4'
O O 0.0106 0.0060 'International Tables Vol C Tables 4.2.6.8 and 6.1.1.4'
F F 0.0171 0.0103 'International Tables Vol C Tables 4.2.6.8 and 6.1.1.4'
Cl Cl 0.1484 0.1585 'International Tables Vol C Tables 4.2.6.8 and 6.1.1.4'
Fe Fe 0.3463 0.8444 'International Tables Vol C Tables 4.2.6.8 and 6.1.1.4'

loop_
_geom_angle_atom_site_label_1
_geom_angle_atom_site_label_2
_geom_angle_atom_site_label_3
_geom_angle
C7 Fe1 C6 41.09(14)
C7 Fe1 C1 121.39(13)
C6 Fe1 C1 109.48(13)
C7 Fe1 C5 109.43(14)
C6 Fe1 C5 128.81(15)
C1 Fe1 C5 40.70(12)
C7 Fe1 C3 163.24(14)
C6 Fe1 C3 153.10(15)
C1 Fe1 C3 68.44(14)
C5 Fe1 C3 68.21(15)
C7 Fe1 C2 155.73(13)
C6 Fe1 C2 120.11(14)
C1 Fe1 C2 41.07(11)
C5 Fe1 C2 68.54(13)
C3 Fe1 C2 40.37(13)
C7 Fe1 C8 41.18(14)
C6 Fe1 C8 68.79(14)
C1 Fe1 C8 155.79(13)
C5 Fe1 C8 120.38(14)
C3 Fe1 C8 124.47(15)
C2 Fe1 C8 161.36(13)
C7 Fe1 C4 127.28(15)
C6 Fe1 C4 166.08(15)
C1 Fe1 C4 68.37(12)
C5 Fe1 C4 40.69(13)
C3 Fe1 C4 40.19(15)
C2 Fe1 C4 67.98(14)
C8 Fe1 C4 107.19(14)
C7 Fe1 C10 68.19(15)
C6 Fe1 C10 40.24(16)
C1 Fe1 C10 127.48(15)
C5 Fe1 C10 165.74(15)
C3 Fe1 C10 118.30(16)
C2 Fe1 C10 107.50(14)
C8 Fe1 C10 67.78(16)
C4 Fe1 C10 151.99(16)
C7 Fe1 C9 68.26(15)
C6 Fe1 C9 67.92(16)
C1 Fe1 C9 163.39(14)
C5 Fe1 C9 153.50(15)
C3 Fe1 C9 106.03(16)
C2 Fe1 C9 124.77(14)
C8 Fe1 C9 40.16(15)
C4 Fe1 C9 118.23(15)
C10 Fe1 C9 40.04(16)
C16 C15 C20 117.9(3)
C16 C15 C14 123.5(3)
C20 C15 C14 118.4(3)
C5 C1 C2 107.6(3)
C5 C1 C11 123.5(3)
C2 C1 C11 128.3(3)
C5 C1 Fe1 69.76(17)
C2 C1 Fe1 69.7(2)
C11 C1 Fe1 132.2(2)
O1 C11 C1 114.8(2)
O1 C11 C13 106.9(3)
C1 C11 C13 113.0(2)
O1 C11 C12 104.3(3)
C1 C11 C12 107.7(3)
C13 C11 C12 109.8(3)
C6 C7 C8 107.5(3)
C6 C7 C14 124.1(3)
C8 C7 C14 127.8(3)
C6 C7 Fe1 69.5(2)
C8 C7 Fe1 70.22(19)
C14 C7 Fe1 118.9(2)
C1 C5 C4 107.9(3)
C1 C5 Fe1 69.54(17)
C4 C5 Fe1 70.1(2)
C10 C6 C7 108.1(3)
C10 C6 Fe1 71.1(2)
C7 C6 Fe1 69.4(2)
C3 C4 C5 108.0(3)
C3 C4 Fe1 69.56(18)
C5 C4 Fe1 69.22(17)
O2 C14 C7 122.0(3)
O2 C14 C15 120.0(3)
C7 C14 C15 118.0(3)
C3 C2 C1 107.7(3)
C3 C2 Fe1 69.8(2)
C1 C2 Fe1 69.22(18)
F4 C13 F5 106.9(3)
F4 C13 F6 107.0(3)
F5 C13 F6 106.5(3)
F4 C13 C11 111.5(3)
F5 C13 C11 111.7(3)
F6 C13 C11 112.9(3)
C15 C16 C17 121.3(3)
C15 C16 Cl1 120.9(3)
C17 C16 Cl1 117.7(3)
C18 C19 C20 119.8(3)
C19 C20 C15 120.5(3)
C6 C10 C9 108.5(3)
C6 C10 Fe1 68.7(2)
C9 C10 Fe1 70.2(2)
C17 C18 C19 121.3(3)
C4 C3 C2 108.7(3)
C4 C3 Fe1 70.2(2)
C2 C3 Fe1 69.9(2)
F2 C12 F3 107.3(3)
F2 C12 F1 106.5(3)
F3 C12 F1 106.7(3)
F2 C12 C11 111.0(3)
F3 C12 C11 112.3(3)
F1 C12 C11 112.8(3)
C9 C8 C7 107.6(3)
C9 C8 Fe1 70.6(2)
C7 C8 Fe1 68.59(19)
C10 C9 C8 108.4(3)
C10 C9 Fe1 69.8(2)
C8 C9 Fe1 69.3(2)
C18 C17 C16 119.2(3)

loop_
_geom_bond_atom_site_label_1
_geom_bond_atom_site_label_2
_geom_bond_distance
Fe1 C7 2.030(4)
Fe1 C6 2.033(4)
Fe1 C1 2.042(3)
Fe1 C5 2.045(3)
Fe1 C3 2.047(4)
Fe1 C2 2.048(4)
Fe1 C8 2.052(4)
Fe1 C4 2.056(4)
Fe1 C10 2.064(4)
Fe1 C9 2.069(4)
Cl1 C16 1.736(4)
O1 C11 1.397(4)
F1 C12 1.337(4)
F2 C12 1.321(4)
O2 C14 1.229(4)
F3 C12 1.331(4)
F4 C13 1.323(4)
F5 C13 1.331(4)
F6 C13 1.333(4)
C15 C16 1.381(5)
C15 C20 1.409(5)
C15 C14 1.493(5)
C1 C5 1.421(4)
C1 C2 1.435(4)
C1 C11 1.513(4)
C11 C13 1.545(4)
C11 C12 1.547(4)
C7 C6 1.426(5)
C7 C8 1.436(5)
C7 C14 1.462(5)
C5 C4 1.426(5)
C6 C10 1.409(5)
C4 C3 1.410(5)
C2 C3 1.413(5)
C16 C17 1.398(5)
C19 C18 1.371(5)
C19 C20 1.383(5)
C10 C9 1.415(6)
C18 C17 1.363(5)
C8 C9 1.415(5)
